data_2217736
loop_
_publ_author_name
'Nguyen, Quang Trung'
'Jeong, Jong Hwa'

_publ_section_title Dichlorido[(<i>S</i>)-(1-phenylethyl)(2-pyridylmethyl)amine-\k^2^<i>N</i>,<i>N</i>']zinc(II)
_journal_coeditor_code CF2180
_journal_issue 3
_journal_name_full 'Acta Crystallographica Section E'
_journal_page_first m457
_journal_paper_doi 10.1107/S1600536808003541
_journal_volume 64
_journal_year 2008
_chemical_formula_iupac '[Zn Cl2 (C14 H16 N2)]'
_chemical_formula_moiety 'C14 H16 Cl2 N2 Zn'
_chemical_formula_sum 'C14 H16 Cl2 N2 Zn'
_chemical_formula_weight 348.56
_chemical_name_systematic
;
Dichlorido[(<i>S</i>)-(1-phenylethyl)(2-pyridylmethyl)amine-
\k^2^N,N']zinc(II)
;
_space_group_IT_number 19
_symmetry_cell_setting orthorhombic
_symmetry_space_group_name_Hall 'P 2ac 2ab'
_symmetry_space_group_name_H-M 'P 21 21 21'
_atom_sites_solution_hydrogens geom
_atom_sites_solution_primary direct
_atom_sites_solution_secondary difmap
_audit_creation_method SHELXL-97
_cell_angle_alpha 90.00
_cell_angle_beta 90.00
_cell_angle_gamma 90.00
_cell_formula_units_Z 4
_cell_length_a 9.2342(6)
_cell_length_b 12.5782(10)
_cell_length_c 13.4032(8)
_cell_measurement_reflns_used 25
_cell_measurement_temperature 293(2)
_cell_measurement_theta_max 13.0
_cell_measurement_theta_min 9.9
_cell_volume 1556.78(18)
_computing_cell_refinement 'CAD-4 Software (Enraf--Nonius, 1989)'
_computing_data_collection 'CAD-4 Software (Enraf--Nonius, 1989)'
_computing_data_reduction 'XCAD (McArdle, 1999)'
_computing_molecular_graphics 'ORTEXIII (McArdle, 1995)'
_computing_publication_material 'SHELXL97 (Sheldrick, 2008)'
_computing_structure_refinement 'SHELXL97 (Sheldrick, 2008)'
_computing_structure_solution 'SHELXS97 (Sheldrick, 2008)'
_diffrn_ambient_temperature 293(2)
_diffrn_measured_fraction_theta_full 0.993
_diffrn_measured_fraction_theta_max 0.993
_diffrn_measurement_device_type 'Enraf--Nonius CAD-4'
_diffrn_measurement_method \w/2\q
_diffrn_radiation_monochromator graphite
_diffrn_radiation_source 'fine-focus sealed tube'
_diffrn_radiation_type MoK\a
_diffrn_radiation_wavelength 0.71073
_diffrn_reflns_av_R_equivalents 0.0094
_diffrn_reflns_av_sigmaI/netI 0.0231
_diffrn_reflns_limit_h_max 11
_diffrn_reflns_limit_h_min 0
_diffrn_reflns_limit_k_max 0
_diffrn_reflns_limit_k_min -14
_diffrn_reflns_limit_l_max 15
_diffrn_reflns_limit_l_min 0
_diffrn_reflns_number 1705
_diffrn_reflns_theta_full 25.48
_diffrn_reflns_theta_max 25.48
_diffrn_reflns_theta_min 2.22
_diffrn_standards_decay_% 0.2
_diffrn_standards_interval_time 60
_diffrn_standards_number 3
_exptl_absorpt_coefficient_mu 1.908
_exptl_absorpt_correction_T_max 0.564
_exptl_absorpt_correction_T_min 0.485
_exptl_absorpt_correction_type psi-scan
_exptl_absorpt_process_details '(ABSCALC; McArdle & Daly, 1999)'
_exptl_crystal_colour colorless
_exptl_crystal_density_diffrn 1.487
_exptl_crystal_density_method 'not measured'
_exptl_crystal_description block
_exptl_crystal_F_000 712
_exptl_crystal_size_max 0.40
_exptl_crystal_size_mid 0.40
_exptl_crystal_size_min 0.30
_refine_diff_density_max 0.563
_refine_diff_density_min -0.567
_refine_ls_abs_structure_details 'Flack (1983), 2 Friedel pairs'
_refine_ls_abs_structure_Flack 0.018(19)
_refine_ls_extinction_method none
_refine_ls_goodness_of_fit_ref 1.066
_refine_ls_hydrogen_treatment constr
_refine_ls_matrix_type full
_refine_ls_number_parameters 173
_refine_ls_number_reflns 1659
_refine_ls_number_restraints 0
_refine_ls_restrained_S_all 1.066
_refine_ls_R_factor_all 0.0345
_refine_ls_R_factor_gt 0.0304
_refine_ls_shift/su_max 0.000
_refine_ls_shift/su_mean 0.000
_refine_ls_structure_factor_coef Fsqd
_refine_ls_weighting_details 'calc w=1/[\s^2^(Fo^2^)+(0.0598P)^2^+0.2097P] where P=(Fo^2^+2Fc^2^)/3'
_refine_ls_weighting_scheme calc
_refine_ls_wR_factor_gt 0.0792
_refine_ls_wR_factor_ref 0.0804
_reflns_number_gt 1530
_reflns_number_total 1659
_reflns_threshold_expression I>2\s(I)
_cod_data_source_file cf2180.cif
_cod_data_source_block I
_cod_database_code 2217736
_cod_database_fobs_code 2217736

loop_
_symmetry_equiv_pos_as_xyz
'x, y, z'
'-x+1/2, -y, z+1/2'
'-x, y+1/2, -z+1/2'
'x+1/2, -y+1/2, -z'

loop_
_atom_site_type_symbol
_atom_site_label
_atom_site_fract_x
_atom_site_fract_y
_atom_site_fract_z
_atom_site_U_iso_or_equiv
_atom_site_adp_type
_atom_site_calc_flag
_atom_site_refinement_flags
_atom_site_occupancy
Zn Zn 0.04578(5) 0.93541(3) 0.73653(3) 0.04068(15) Uani d . 1
Cl Cl1 -0.15959(12) 0.94695(8) 0.65366(7) 0.0527(3) Uani d . 1
Cl Cl2 0.14716(13) 1.08625(8) 0.78507(9) 0.0584(3) Uani d . 1
N N1 0.1861(4) 0.8349(3) 0.6668(2) 0.0464(8) Uani d . 1
N N2 0.0324(3) 0.8129(2) 0.8414(2) 0.0339(6) Uani d . 1
H H2N -0.0496 0.7755 0.8279 0.041 Uiso calc R 1
C C1 0.2413(6) 0.8436(4) 0.5749(3) 0.0640(13) Uani d . 1
H H1 0.2270 0.9068 0.5402 0.077 Uiso calc R 1
C C2 0.3170(7) 0.7649(4) 0.5300(4) 0.0749(15) Uani d . 1
H H2 0.3525 0.7736 0.4656 0.090 Uiso calc R 1
C C3 0.3405(6) 0.6719(4) 0.5811(4) 0.0653(13) Uani d . 1
H H3 0.3912 0.6162 0.5517 0.078 Uiso calc R 1
C C4 0.2874(5) 0.6627(3) 0.6769(3) 0.0465(9) Uani d . 1
H H4 0.3038 0.6013 0.7137 0.056 Uiso calc R 1
C C5 0.2098(4) 0.7455(3) 0.7174(3) 0.0359(8) Uani d . 1
C C6 0.1564(4) 0.7408(3) 0.8239(3) 0.0378(8) Uani d . 1
H H6A 0.1276 0.6685 0.8394 0.045 Uiso calc R 1
H H6B 0.2349 0.7601 0.8685 0.045 Uiso calc R 1
C C7 0.0213(4) 0.8512(3) 0.9465(3) 0.0371(8) Uani d . 1
H H7 0.1060 0.8960 0.9594 0.045 Uiso calc R 1
C C8 -0.1117(5) 0.9209(4) 0.9566(3) 0.0579(11) Uani d . 1
H H8A -0.1047 0.9795 0.9110 0.087 Uiso calc R 1
H H8B -0.1180 0.9474 1.0236 0.087 Uiso calc R 1
H H8C -0.1967 0.8799 0.9415 0.087 Uiso calc R 1
C C9 0.0207(4) 0.7636(3) 1.0248(3) 0.0367(8) Uani d . 1
C C10 -0.0433(4) 0.6656(3) 1.0102(3) 0.0439(8) Uani d . 1
H H10 -0.0836 0.6494 0.9485 0.053 Uiso calc R 1
C C11 -0.0482(5) 0.5911(4) 1.0863(3) 0.0546(10) Uani d . 1
H H11 -0.0918 0.5255 1.0753 0.065 Uiso calc R 1
C C12 0.0112(5) 0.6139(4) 1.1780(3) 0.0608(13) Uani d . 1
H H12 0.0074 0.5641 1.2293 0.073 Uiso calc R 1
C C13 0.0767(5) 0.7114(4) 1.1932(3) 0.0581(12) Uani d . 1
H H13 0.1183 0.7270 1.2547 0.070 Uiso calc R 1
C C14 0.0804(5) 0.7855(4) 1.1175(3) 0.0492(10) Uani d . 1
H H14 0.1237 0.8511 1.1287 0.059 Uiso calc R 1

loop_
_atom_site_aniso_label
_atom_site_aniso_U_11
_atom_site_aniso_U_22
_atom_site_aniso_U_33
_atom_site_aniso_U_12
_atom_site_aniso_U_13
_atom_site_aniso_U_23
Zn 0.0526(3) 0.0350(2) 0.0345(2) 0.00634(18) 0.00028(19) 0.00188(16)
Cl1 0.0638(6) 0.0493(5) 0.0448(5) 0.0054(5) -0.0134(5) -0.0018(4)
Cl2 0.0673(6) 0.0459(5) 0.0621(6) -0.0077(5) -0.0033(5) -0.0040(5)
N1 0.056(2) 0.0442(17) 0.0388(16) 0.0054(16) 0.0066(15) 0.0006(14)
N2 0.0335(14) 0.0380(16) 0.0300(14) 0.0003(12) -0.0007(12) -0.0015(11)
C1 0.090(3) 0.062(3) 0.040(2) 0.018(3) 0.018(2) 0.015(2)
C2 0.107(4) 0.076(3) 0.042(2) 0.022(3) 0.023(3) 0.008(2)
C3 0.083(3) 0.061(3) 0.051(3) 0.018(3) 0.016(3) -0.009(2)
C4 0.062(2) 0.042(2) 0.0356(19) 0.0057(19) 0.0047(18) -0.0014(16)
C5 0.0412(18) 0.0338(16) 0.0327(17) -0.0011(14) 0.0002(15) -0.0014(14)
C6 0.0420(19) 0.0367(18) 0.0347(18) 0.0029(16) 0.0051(16) -0.0003(15)
C7 0.0389(18) 0.0400(18) 0.0324(17) 0.0009(15) 0.0027(15) -0.0043(14)
C8 0.068(3) 0.058(3) 0.048(2) 0.025(2) 0.011(2) 0.006(2)
C9 0.0335(17) 0.046(2) 0.0304(17) 0.0053(15) 0.0034(15) 0.0004(15)
C10 0.0431(19) 0.047(2) 0.0415(19) 0.0011(18) 0.0057(18) -0.0013(16)
C11 0.060(2) 0.048(2) 0.056(2) 0.006(2) 0.011(2) 0.0083(19)
C12 0.065(3) 0.071(3) 0.047(2) 0.027(2) 0.012(2) 0.017(2)
C13 0.063(3) 0.079(3) 0.0326(19) 0.015(3) -0.0036(19) 0.000(2)
C14 0.046(2) 0.061(2) 0.040(2) -0.0008(19) -0.0015(18) -0.0048(19)

loop_
_atom_type_symbol
_atom_type_description
_atom_type_scat_dispersion_real
_atom_type_scat_dispersion_imag
_atom_type_scat_source
C C 0.0033 0.0016 'International Tables Vol C Tables 4.2.6.8 and 6.1.1.4'
N N 0.0061 0.0033 'International Tables Vol C Tables 4.2.6.8 and 6.1.1.4'
Cl Cl 0.1484 0.1585 'International Tables Vol C Tables 4.2.6.8 and 6.1.1.4'
Zn Zn 0.2839 1.4301 'International Tables Vol C Tables 4.2.6.8 and 6.1.1.4'
H H 0.0000 0.0000 'International Tables Vol C Tables 4.2.6.8 and 6.1.1.4'

loop_
_geom_angle_atom_site_label_1
_geom_angle_atom_site_label_2
_geom_angle_atom_site_label_3
_geom_angle
N1 Zn N2 83.58(12)
N1 Zn Cl1 110.92(11)
N2 Zn Cl1 109.70(9)
N1 Zn Cl2 113.45(11)
N2 Zn Cl2 117.35(9)
Cl1 Zn Cl2 117.13(4)
C5 N1 C1 118.4(4)
C5 N1 Zn 113.3(2)
C1 N1 Zn 127.9(3)
C6 N2 C7 113.6(3)
C6 N2 Zn 107.5(2)
C7 N2 Zn 113.7(2)
C6 N2 H2N 107.3
C7 N2 H2N 107.3
Zn N2 H2N 107.3
N1 C1 C2 123.1(4)
N1 C1 H1 118.4
C2 C1 H1 118.4
C1 C2 C3 118.9(4)
C1 C2 H2 120.5
C3 C2 H2 120.5
C2 C3 C4 118.6(4)
C2 C3 H3 120.7
C4 C3 H3 120.7
C3 C4 C5 119.4(4)
C3 C4 H4 120.3
C5 C4 H4 120.3
N1 C5 C4 121.6(3)
N1 C5 C6 117.4(3)
C4 C5 C6 120.9(3)
N2 C6 C5 112.2(3)
N2 C6 H6A 109.2
C5 C6 H6A 109.2
N2 C6 H6B 109.2
C5 C6 H6B 109.2
H6A C6 H6B 107.9
N2 C7 C8 109.1(3)
N2 C7 C9 114.7(3)
C8 C7 C9 110.8(3)
N2 C7 H7 107.3
C8 C7 H7 107.3
C9 C7 H7 107.3
C7 C8 H8A 109.5
C7 C8 H8B 109.5
H8A C8 H8B 109.5
C7 C8 H8C 109.5
H8A C8 H8C 109.5
H8B C8 H8C 109.5
C10 C9 C14 118.3(4)
C10 C9 C7 123.4(3)
C14 C9 C7 118.2(4)
C9 C10 C11 120.9(4)
C9 C10 H10 119.5
C11 C10 H10 119.5
C12 C11 C10 120.2(4)
C12 C11 H11 119.9
C10 C11 H11 119.9
C11 C12 C13 119.4(4)
C11 C12 H12 120.3
C13 C12 H12 120.3
C14 C13 C12 120.2(4)
C14 C13 H13 119.9
C12 C13 H13 119.9
C13 C14 C9 121.0(4)
C13 C14 H14 119.5
C9 C14 H14 119.5

loop_
_geom_bond_atom_site_label_1
_geom_bond_atom_site_label_2
_geom_bond_distance
Zn N1 2.037(3)
Zn N2 2.089(3)
Zn Cl1 2.2025(12)
Zn Cl2 2.2134(11)
N1 C5 1.332(5)
N1 C1 1.338(5)
N2 C6 1.479(4)
N2 C7 1.492(4)
N2 H2N 0.910
C1 C2 1.354(7)
C1 H1 0.930
C2 C3 1.373(7)
C2 H2 0.930
C3 C4 1.379(6)
C3 H3 0.930
C4 C5 1.375(5)
C4 H4 0.930
C5 C6 1.511(5)
C6 H6A 0.970
C6 H6B 0.970
C7 C8 1.516(5)
C7 C9 1.522(5)
C7 H7 0.980
C8 H8A 0.960
C8 H8B 0.960
C8 H8C 0.960
C9 C10 1.380(5)
C9 C14 1.387(5)
C10 C11 1.386(6)
C10 H10 0.930
C11 C12 1.377(7)
C11 H11 0.930
C12 C13 1.382(8)
C12 H12 0.930
C13 C14 1.378(6)
C13 H13 0.930
C14 H14 0.930

loop_
_geom_torsion_atom_site_label_1
_geom_torsion_atom_site_label_2
_geom_torsion_atom_site_label_3
_geom_torsion_atom_site_label_4
_geom_torsion
N2 Zn N1 C5 -2.7(3)
Cl1 Zn N1 C5 -111.4(3)
Cl2 Zn N1 C5 114.3(3)
N2 Zn N1 C1 169.4(5)
Cl1 Zn N1 C1 60.7(5)
Cl2 Zn N1 C1 -73.5(5)
N1 Zn N2 C6 15.9(2)
Cl1 Zn N2 C6 125.8(2)
Cl2 Zn N2 C6 -97.2(2)
N1 Zn N2 C7 142.5(3)
Cl1 Zn N2 C7 -107.6(2)
Cl2 Zn N2 C7 29.3(3)
C5 N1 C1 C2 1.7(8)
Zn N1 C1 C2 -170.0(4)
N1 C1 C2 C3 -0.9(10)
C1 C2 C3 C4 -0.8(9)
C2 C3 C4 C5 1.6(8)
C1 N1 C5 C4 -0.8(6)
Zn N1 C5 C4 172.1(3)
C1 N1 C5 C6 175.4(4)
Zn N1 C5 C6 -11.7(4)
C3 C4 C5 N1 -0.8(6)
C3 C4 C5 C6 -176.8(4)
C7 N2 C6 C5 -152.2(3)
Zn N2 C6 C5 -25.6(3)
N1 C5 C6 N2 26.0(4)
C4 C5 C6 N2 -157.8(3)
C6 N2 C7 C8 -178.0(3)
Zn N2 C7 C8 58.7(4)
C6 N2 C7 C9 -53.2(4)
Zn N2 C7 C9 -176.4(2)
N2 C7 C9 C10 -34.9(5)
C8 C7 C9 C10 89.0(4)
N2 C7 C9 C14 148.8(4)
C8 C7 C9 C14 -87.2(4)
C14 C9 C10 C11 0.2(6)
C7 C9 C10 C11 -176.1(4)
C9 C10 C11 C12 -0.1(6)
C10 C11 C12 C13 -0.5(7)
C11 C12 C13 C14 0.9(7)
C12 C13 C14 C9 -0.8(7)
C10 C9 C14 C13 0.2(6)
C7 C9 C14 C13 176.7(4)
